data_7132937
loop_
_publ_author_name
'Gilbert-Bass, Kito'
'Stennett, Cary R.'
'Grotjahn, Robin'
'Ziller, Joseph W.'
'Furche, Filipp'
'Evans, William J.'

_publ_section_title
;
 Exploring sulfur donor atom coordination chemistry with La(II), Nd(II),
 and Tm(II) using a terphenylthiolate ligand.
;
_journal_issue 34
_journal_name_full 'Chemical communications (Cambridge, England)'
_journal_page_first 4601
_journal_page_last 4604
_journal_paper_doi 10.1039/d4cc01037j
_journal_volume 60
_journal_year 2024
_chemical_formula_moiety 'C72 H98 I La S2'
_chemical_formula_sum 'C72 H98 I La S2'
_chemical_formula_weight 1293.43
_chemical_melting_point ?
_chemical_properties_physical Air-sensitive,Moisture-sensitive,Oxygen-sensitive
_space_group_crystal_system triclinic
_space_group_IT_number 2
_space_group_name_Hall '-P 1'
_space_group_name_H-M_alt 'P -1'
_atom_sites_solution_hydrogens geom
_atom_sites_solution_primary direct
_atom_sites_solution_secondary difmap
_audit_creation_date 2023-09-21
_audit_creation_method
;
Olex2 1.5
(compiled 2023.08.24 svn.re1ec1418 for OlexSys, GUI svn.r6817)

Dolomanov, O.V., Bourhis, L.J., Gildea, R.J, Howard, J.A.K. & Puschmann, H.
 (2009), J. Appl. Cryst. 42, 339-341.

Sheldrick, G.M. (2008). Acta Cryst. A64, 112-122.

Sheldrick, G.M. (2015). Acta Cryst. A71, 3-8.
;
_audit_update_record
;
2023-09-21 deposited with the CCDC.	2024-03-28 downloaded from the CCDC.
;
_cell_angle_alpha 102.710(2)
_cell_angle_beta 94.255(2)
_cell_angle_gamma 99.004(2)
_cell_formula_units_Z 2
_cell_length_a 13.2786(13)
_cell_length_b 14.2335(14)
_cell_length_c 18.6780(19)
_cell_measurement_reflns_used 8749
_cell_measurement_temperature 133.15
_cell_measurement_theta_max 26.49
_cell_measurement_theta_min 2.17
_cell_volume 3379.5(6)
_computing_cell_refinement 'Bruker SAINT 8.34a, 2013'
_computing_data_collection 'Bruker APEX2 2014.11-0, 2014'
_computing_data_reduction 'Bruker SAINT 8.34a, 2013'
_computing_molecular_graphics 'Olex2 1.5 (Dolomanov et al., 2009)'
_computing_publication_material 'Olex2 1.5 (Dolomanov et al., 2009)'
_computing_structure_solution 'Bruker SHELXTL 2014/4 (XT)'
_diffrn_ambient_temperature 133.15
_diffrn_measured_fraction_theta_full 1.000
_diffrn_measured_fraction_theta_max 0.957
_diffrn_measurement_device_type 'Bruker SMART APEX II CCD'
_diffrn_measurement_method '\f and \w scans'
_diffrn_radiation_monochromator graphite
_diffrn_radiation_type MoK\a
_diffrn_radiation_wavelength 0.71073
_diffrn_reflns_av_R_equivalents 0.1107
_diffrn_reflns_av_unetI/netI 0.1327
_diffrn_reflns_Laue_measured_fraction_full 1.000
_diffrn_reflns_Laue_measured_fraction_max 0.957
_diffrn_reflns_limit_h_max 18
_diffrn_reflns_limit_h_min -18
_diffrn_reflns_limit_k_max 19
_diffrn_reflns_limit_k_min -20
_diffrn_reflns_limit_l_max 26
_diffrn_reflns_limit_l_min -26
_diffrn_reflns_number 72180
_diffrn_reflns_point_group_measured_fraction_full 1.000
_diffrn_reflns_point_group_measured_fraction_max 0.957
_diffrn_reflns_theta_full 25.242
_diffrn_reflns_theta_max 30.621
_diffrn_reflns_theta_min 1.490
_diffrn_source 'fine-focus sealed tube'
_diffrn_source_current 30.0
_diffrn_source_power 1.5
_diffrn_source_voltage 50.0
_diffrn_standards_number 0
_exptl_absorpt_coefficient_mu 1.189
_exptl_absorpt_correction_T_max 0.7461
_exptl_absorpt_correction_T_min 0.6452
_exptl_absorpt_correction_type multi-scan
_exptl_absorpt_process_details
;
SADABS-2014/5 (Bruker, 2014/5) was used for absorption correction.
wR2(int) was 0.0684 before and 0.0620 after correction.
The Ratio of minimum to maximum transmission is 0.8648.
The \l/2 correction factor is Not present.
;
_exptl_crystal_colour colourless
_exptl_crystal_colour_primary colourless
_exptl_crystal_density_diffrn 1.271
_exptl_crystal_density_meas ?
_exptl_crystal_density_method 'not measured'
_exptl_crystal_description block
_exptl_crystal_F_000 1344
_exptl_crystal_recrystallization_method 'Re-crystallisation from solvent: hexane'
_exptl_crystal_size_max 0.187
_exptl_crystal_size_mid 0.163
_exptl_crystal_size_min 0.092
_refine_diff_density_max 1.023
_refine_diff_density_min -1.049
_refine_diff_density_rms 0.139
_refine_ls_extinction_method none
_refine_ls_goodness_of_fit_ref 0.958
_refine_ls_hydrogen_treatment constr
_refine_ls_matrix_type full
_refine_ls_number_parameters 831
_refine_ls_number_reflns 19933
_refine_ls_number_restraints 384
_refine_ls_restrained_S_all 0.953
_refine_ls_R_factor_all 0.1234
_refine_ls_R_factor_gt 0.0518
_refine_ls_shift/su_max 0.002
_refine_ls_shift/su_mean 0.000
_refine_ls_structure_factor_coef Fsqd
_refine_ls_weighting_details 'w=1/[\s^2^(Fo^2^)+(0.0355P)^2^] where P=(Fo^2^+2Fc^2^)/3'
_refine_ls_weighting_scheme calc
_refine_ls_wR_factor_gt 0.0887
_refine_ls_wR_factor_ref 0.1099
_reflns_Friedel_coverage 0.000
_reflns_number_gt 11152
_reflns_number_total 19933
_reflns_threshold_expression 'I > 2\s(I)'
_cod_data_source_file d4cc01037j2.cif
_cod_data_source_block kgb45
_cod_depositor_comments
;
The following automatic conversions were performed:

data item '_chemical_melting_point' value 'not measured' was changed
to '?' -- the value is undefined or not given.

data item '_exptl_crystal_density_meas' value 'not measured' was
changed to '?' -- the value is perceived as not measured.

Automatic conversion script
Id: cif_fix_values 8170 2020-07-09 18:12:32Z antanas 

 Adding full bibliography for 7132934--7132940.cif.
;
_cod_database_code 7132937
_shelx_space_group_comment
;
The symmetry employed for this shelxl refinement is uniquely defined
by the following loop, which should always be used as a source of
symmetry information in preference to the above space-group names.
They are only intended as comments.
;
_shelx_estimated_absorpt_t_max 0.899
_shelx_estimated_absorpt_t_min 0.808
_olex2_refinement_description
;
1. Fixed Uiso
 At 1.2 times of:
  All C(H) groups
 At 1.5 times of:
  All C(H,H,H) groups, All C(H,H,H,H,H,H) groups
2. Uiso/Uaniso restraints and constraints
C44 \\sim C44A \\sim C45 \\sim C45A \\sim C46 \\sim C46A \\sim C47 \\sim C47A
\\sim C48 \\sim C48A \\sim C49 \\sim C49A \\sim C50 \\sim C50A \\sim C51 \\sim
C51A \\sim C52 \\sim C52A \\sim C53 \\sim C54 \\sim C54A \\sim C55 \\sim C55A
\\sim C56 \\sim C56A \\sim C57 \\sim C57A: within 2A with sigma of 0.005 and
sigma for terminal atoms of 0.01 within 2A
3. Others
 Fixed Sof: C44(0.6) C44A(0.4) C45(0.6) H45(0.6) C45A(0.4) H45A(0.4) C46(0.6)
 C46A(0.4) C47(0.6) H47(0.6) C47A(0.4) H47A(0.4) C48(0.6) C48A(0.4) C49(0.6)
 H49(0.6) C49A(0.4) H49A(0.4) C50(0.4) H50A(0.4) H50B(0.4) H50C(0.4) C50A(0.6)
 H50D(0.6) H50E(0.6) H50F(0.6) C51(0.6) H51A(0.6) H51B(0.6) H51C(0.6) C51A(0.4)
 H51D(0.4) H51E(0.4) H51F(0.4) C52(0.6) H52(0.6) C52A(0.4) H52A(0.4) H53A(0.6)
 H53B(0.6) H53C(0.6) H53D(0.4) H53E(0.4) H53F(0.4) C54(0.6) H54A(0.6) H54B(0.6)
 H54C(0.6) C54A(0.4) H54D(0.4) H54E(0.4) H54F(0.4) C55(0.6) H55(0.6) C55A(0.4)
 H55A(0.4) C56(0.6) H56A(0.6) H56B(0.6) H56C(0.6) C56A(0.4) H56D(0.4) H56E(0.4)
 H56F(0.4) C57(0.6) H57A(0.6) H57B(0.6) H57C(0.6) C57A(0.4) H57D(0.4) H57E(0.4)
 H57F(0.4)
4.a Ternary CH refined with riding coordinates:
 C13(H13), C16(H16), C19(H19), C28(H28), C31(H31), C34(H34), C49(H49),
 C49A(H49A), C52(H52), C52A(H52A), C55(H55), C55A(H55A), C64(H64), C67(H67),
 C70(H70)
4.b Aromatic/amide H refined with riding coordinates:
 C3(H3), C4(H4), C5(H5), C9(H9), C11(H11), C24(H24), C26(H26), C39(H39),
 C40(H40), C41(H41), C45(H45), C45A(H45A), C47(H47), C47A(H47A), C60(H60),
 C62(H62)
4.c Idealised Me refined as rotating group:
 C14(H14A,H14B,H14C), C15(H15A,H15B,H15C), C17(H17A,H17B,H17C), C18(H18A,H18B,
 H18C), C20(H20A,H20B,H20C), C21(H21A,H21B,H21C), C29(H29A,H29B,H29C), C30(H30A,
 H30B,H30C), C32(H32A,H32B,H32C), C33(H33A,H33B,H33C), C35(H35A,H35B,H35C),
 C36(H36A,H36B,H36C), C50(H50A,H50B,H50C), C50A(H50D,H50E,H50F), C51(H51A,H51B,
 H51C), C51A(H51D,H51E,H51F), C53(H53A,H53B,H53C), C53(H53D,H53E,H53F),
 C54(H54A,H54B,H54C), C54A(H54D,H54E,H54F), C56(H56A,H56B,H56C), C56A(H56D,H56E,
 H56F), C57(H57A,H57B,H57C), C57A(H57D,H57E,H57F), C65(H65A,H65B,H65C),
 C66(H66A,H66B,H66C), C68(H68A,H68B,H68C), C69(H69A,H69B,H69C), C71(H71A,H71B,
 H71C), C72(H72A,H72B,H72C)
;
_olex2_submission_special_instructions 'No special instructions were received'

loop_
_space_group_symop_operation_xyz
'x, y, z'
'-x, -y, -z'

loop_
_atom_site_label
_atom_site_type_symbol
_atom_site_fract_x
_atom_site_fract_y
_atom_site_fract_z
_atom_site_U_iso_or_equiv
_atom_site_adp_type
_atom_site_occupancy
_atom_site_site_symmetry_order
_atom_site_calc_flag
_atom_site_refinement_flags_posn
_atom_site_refinement_flags_adp
_atom_site_refinement_flags_occupancy
_atom_site_disorder_assembly
_atom_site_disorder_group
La1 La 0.27743(2) 0.64802(2) 0.31592(2) 0.01890(6) Uani 1 1 d . . . . .
I1 I 0.24022(2) 0.74720(2) 0.47585(2) 0.02973(8) Uani 1 1 d . . . . .
S1 S 0.41210(8) 0.75641(7) 0.24131(6) 0.0227(2) Uani 1 1 d . . . . .
S2 S 0.17101(8) 0.45553(7) 0.25756(6) 0.0225(2) Uani 1 1 d . . . . .
C1 C 0.3652(3) 0.8423(3) 0.1981(2) 0.0185(8) Uani 1 1 d . . . . .
C2 C 0.4343(3) 0.9075(3) 0.1710(2) 0.0224(9) Uani 1 1 d . . . . .
C3 C 0.3968(3) 0.9743(3) 0.1360(2) 0.0257(9) Uani 1 1 d . . . . .
H3 H 0.443334 1.018154 0.117282 0.031 Uiso 1 1 calc R U . . .
C4 C 0.2929(3) 0.9777(3) 0.1282(2) 0.0277(10) Uani 1 1 d . . . . .
H4 H 0.268378 1.023797 0.104622 0.033 Uiso 1 1 calc R U . . .
C5 C 0.2249(3) 0.9128(3) 0.1553(2) 0.0249(9) Uani 1 1 d . . . . .
H5 H 0.153502 0.913953 0.149378 0.030 Uiso 1 1 calc R U . . .
C6 C 0.2602(3) 0.8466(3) 0.1908(2) 0.0194(8) Uani 1 1 d . . . . .
C7 C 0.5469(3) 0.9072(3) 0.1796(2) 0.0214(9) Uani 1 1 d . . . . .
C8 C 0.5905(3) 0.8499(3) 0.1236(2) 0.0241(9) Uani 1 1 d . . . . .
C9 C 0.6952(3) 0.8455(3) 0.1345(2) 0.0239(9) Uani 1 1 d . . . . .
H9 H 0.724846 0.805948 0.096891 0.029 Uiso 1 1 calc R U . . .
C10 C 0.7566(3) 0.8975(3) 0.1987(2) 0.0288(10) Uani 1 1 d . . . . .
C11 C 0.7115(3) 0.9575(3) 0.2513(2) 0.0299(10) Uani 1 1 d . . . . .
H11 H 0.753094 0.995797 0.294652 0.036 Uiso 1 1 calc R U . . .
C12 C 0.6076(3) 0.9638(3) 0.2430(2) 0.0242(9) Uani 1 1 d . . . . .
C13 C 0.5280(3) 0.7915(3) 0.0517(2) 0.0265(9) Uani 1 1 d . . . . .
H13 H 0.455869 0.803324 0.053982 0.032 Uiso 1 1 calc R U . . .
C14 C 0.5253(4) 0.6818(3) 0.0418(3) 0.0427(13) Uani 1 1 d . . . . .
H14A H 0.594755 0.667591 0.037679 0.064 Uiso 1 1 calc R U . . .
H14B H 0.480384 0.646227 -0.003107 0.064 Uiso 1 1 calc R U . . .
H14C H 0.498911 0.661042 0.084608 0.064 Uiso 1 1 calc R U . . .
C15 C 0.5681(4) 0.8271(3) -0.0140(2) 0.0379(12) Uani 1 1 d . . . . .
H15A H 0.570002 0.897832 -0.005670 0.057 Uiso 1 1 calc R U . . .
H15B H 0.522680 0.793406 -0.059064 0.057 Uiso 1 1 calc R U . . .
H15C H 0.637463 0.813032 -0.019257 0.057 Uiso 1 1 calc R U . . .
C16 C 0.8702(3) 0.8941(3) 0.2111(3) 0.0349(11) Uani 1 1 d . . . . .
H16 H 0.887782 0.899555 0.265082 0.042 Uiso 1 1 calc R U . . .
C17 C 0.8987(4) 0.7988(4) 0.1695(3) 0.0495(14) Uani 1 1 d . . . . .
H17A H 0.852196 0.743202 0.178702 0.074 Uiso 1 1 calc R U . . .
H17B H 0.969471 0.795930 0.186668 0.074 Uiso 1 1 calc R U . . .
H17C H 0.892763 0.796208 0.116490 0.074 Uiso 1 1 calc R U . . .
C18 C 0.9348(3) 0.9792(3) 0.1915(3) 0.0433(13) Uani 1 1 d . . . . .
H18A H 0.921972 0.974132 0.138311 0.065 Uiso 1 1 calc R U . . .
H18B H 1.007489 0.978699 0.204636 0.065 Uiso 1 1 calc R U . . .
H18C H 0.916981 1.040420 0.218721 0.065 Uiso 1 1 calc R U . . .
C19 C 0.5641(3) 1.0319(3) 0.3025(2) 0.0302(10) Uani 1 1 d . . . . .
H19 H 0.487782 1.017426 0.290583 0.036 Uiso 1 1 calc R U . . .
C20 C 0.5991(4) 1.1385(3) 0.3023(3) 0.0473(13) Uani 1 1 d . . . . .
H20A H 0.674141 1.154517 0.311147 0.071 Uiso 1 1 calc R U . . .
H20B H 0.569612 1.180054 0.341362 0.071 Uiso 1 1 calc R U . . .
H20C H 0.576121 1.149738 0.254313 0.071 Uiso 1 1 calc R U . . .
C21 C 0.5876(5) 1.0146(4) 0.3788(3) 0.0612(18) Uani 1 1 d . . . . .
H21A H 0.564063 0.945502 0.377815 0.092 Uiso 1 1 calc R U . . .
H21B H 0.552107 1.055415 0.414244 0.092 Uiso 1 1 calc R U . . .
H21C H 0.661739 1.031726 0.393615 0.092 Uiso 1 1 calc R U . . .
C22 C 0.1870(3) 0.7796(3) 0.2215(2) 0.0179(8) Uani 1 1 d . . . . .
C23 C 0.1522(3) 0.8138(3) 0.2906(2) 0.0232(9) Uani 1 1 d . . . . .
C24 C 0.0827(3) 0.7488(3) 0.3172(2) 0.0258(9) Uani 1 1 d . . . . .
H24 H 0.060466 0.770823 0.364220 0.031 Uiso 1 1 calc R U . . .
C25 C 0.0451(3) 0.6537(3) 0.2779(2) 0.0233(9) Uani 1 1 d . . . . .
C26 C 0.0797(3) 0.6223(3) 0.2095(2) 0.0225(9) Uani 1 1 d . . . . .
H26 H 0.054991 0.557232 0.181852 0.027 Uiso 1 1 calc R U . . .
C27 C 0.1496(3) 0.6836(3) 0.1806(2) 0.0192(8) Uani 1 1 d . . . . .
C28 C 0.1822(3) 0.9213(3) 0.3322(2) 0.0295(10) Uani 1 1 d . . . . .
H28 H 0.177415 0.960346 0.294071 0.035 Uiso 1 1 calc R U . . .
C29 C 0.1097(4) 0.9557(3) 0.3882(3) 0.0420(12) Uani 1 1 d . . . . .
H29A H 0.039337 0.941815 0.363659 0.063 Uiso 1 1 calc R U . . .
H29B H 0.130103 1.026282 0.408939 0.063 Uiso 1 1 calc R U . . .
H29C H 0.112975 0.921096 0.428043 0.063 Uiso 1 1 calc R U . . .
C30 C 0.2937(3) 0.9488(3) 0.3683(2) 0.0336(11) Uani 1 1 d . . . . .
H30A H 0.301395 0.916844 0.409288 0.050 Uiso 1 1 calc R U . . .
H30B H 0.311437 1.019912 0.386925 0.050 Uiso 1 1 calc R U . . .
H30C H 0.339399 0.927098 0.331587 0.050 Uiso 1 1 calc R U . . .
C31 C -0.0369(3) 0.5844(3) 0.3042(3) 0.0315(10) Uani 1 1 d . . . . .
H31 H -0.011684 0.521198 0.301140 0.038 Uiso 1 1 calc R U . . .
C32 C -0.1370(4) 0.5628(5) 0.2526(3) 0.080(2) Uani 1 1 d . . . . .
H32A H -0.164287 0.623355 0.254962 0.120 Uiso 1 1 calc R U . . .
H32B H -0.187057 0.514935 0.267940 0.120 Uiso 1 1 calc R U . . .
H32C H -0.123704 0.536172 0.201860 0.120 Uiso 1 1 calc R U . . .
C33 C -0.0586(4) 0.6206(4) 0.3824(3) 0.0603(17) Uani 1 1 d . . . . .
H33A H 0.005149 0.633541 0.415662 0.091 Uiso 1 1 calc R U . . .
H33B H -0.108505 0.570853 0.395826 0.091 Uiso 1 1 calc R U . . .
H33C H -0.086639 0.681105 0.386568 0.091 Uiso 1 1 calc R U . . .
C34 C 0.1718(3) 0.6512(3) 0.1010(2) 0.0215(9) Uani 1 1 d . . . . .
H34 H 0.236160 0.693826 0.094408 0.026 Uiso 1 1 calc R U . . .
C35 C 0.0838(4) 0.6674(3) 0.0500(2) 0.0370(11) Uani 1 1 d . . . . .
H35A H 0.019379 0.628462 0.057233 0.055 Uiso 1 1 calc R U . . .
H35B H 0.097405 0.647316 -0.001522 0.055 Uiso 1 1 calc R U . . .
H35C H 0.078449 0.736907 0.061560 0.055 Uiso 1 1 calc R U . . .
C36 C 0.1869(4) 0.5447(3) 0.0792(2) 0.0352(11) Uani 1 1 d . . . . .
H36A H 0.236526 0.532493 0.116059 0.053 Uiso 1 1 calc R U . . .
H36B H 0.212629 0.532244 0.030762 0.053 Uiso 1 1 calc R U . . .
H36C H 0.121153 0.501157 0.076703 0.053 Uiso 1 1 calc R U . . .
C37 C 0.2218(3) 0.3570(3) 0.2805(2) 0.0197(8) Uani 1 1 d . . . . .
C38 C 0.1651(3) 0.2615(3) 0.2581(2) 0.0213(9) Uani 1 1 d . . . . .
C39 C 0.2076(3) 0.1848(3) 0.2746(2) 0.0266(10) Uani 1 1 d . . . . .
H39 H 0.169558 0.120143 0.259321 0.032 Uiso 1 1 calc R U . . .
C40 C 0.3047(3) 0.2005(3) 0.3128(2) 0.0311(10) Uani 1 1 d . . . . .
H40 H 0.333154 0.146912 0.322806 0.037 Uiso 1 1 calc R U . . .
C41 C 0.3596(3) 0.2945(3) 0.3361(2) 0.0252(9) Uani 1 1 d . . . . .
H41 H 0.425522 0.305673 0.363153 0.030 Uiso 1 1 calc R U . . .
C42 C 0.3192(3) 0.3727(3) 0.3204(2) 0.0205(9) Uani 1 1 d . . . . .
C43 C 0.0589(3) 0.2424(3) 0.2186(3) 0.0290(10) Uani 1 1 d . . . . .
C44 C 0.0393(10) 0.2142(10) 0.1474(6) 0.0233(16) Uani 0.6 1 d . U P A 1
C44A C 0.0534(16) 0.2071(16) 0.1328(9) 0.0224(17) Uani 0.4 1 d . U P A 2
C45 C -0.0627(7) 0.2032(7) 0.1156(5) 0.0276(13) Uani 0.6 1 d . U P A 1
H45 H -0.076771 0.185618 0.063327 0.033 Uiso 0.6 1 calc R U P A 1
C45A C -0.0432(9) 0.1907(10) 0.0919(7) 0.0232(15) Uani 0.4 1 d . U P A 2
H45A H -0.048158 0.168351 0.039694 0.028 Uiso 0.4 1 calc R U P A 2
C46 C -0.1425(6) 0.2168(6) 0.1572(6) 0.0293(12) Uani 0.6 1 d . U P A 1
C46A C -0.1302(10) 0.2055(9) 0.1238(7) 0.0271(13) Uani 0.4 1 d . U P A 2
C47 C -0.1200(6) 0.2430(6) 0.2329(5) 0.0294(13) Uani 0.6 1 d . U P A 1
H47 H -0.174115 0.253687 0.262595 0.035 Uiso 0.6 1 calc R U P A 1
C47A C -0.1242(10) 0.2334(10) 0.1990(8) 0.0270(14) Uani 0.4 1 d . U P A 2
H47A H -0.185590 0.239578 0.221370 0.032 Uiso 0.4 1 calc R U P A 2
C48 C -0.0225(10) 0.2540(10) 0.2670(5) 0.0300(15) Uani 0.6 1 d . U P A 1
C48A C -0.0284(16) 0.2539(15) 0.2456(8) 0.0291(16) Uani 0.4 1 d . U P A 2
C49 C 0.1248(8) 0.1995(12) 0.0976(9) 0.0239(17) Uani 0.6 1 d . U P A 1
H49 H 0.182012 0.193465 0.133366 0.029 Uiso 0.6 1 calc R U P A 1
C49A C 0.1477(13) 0.1958(18) 0.0939(14) 0.0240(18) Uani 0.4 1 d . U P A 2
H49A H 0.211632 0.190027 0.123116 0.029 Uiso 0.4 1 calc R U P A 2
C50 C 0.0907(10) 0.1064(16) 0.0377(12) 0.028(3) Uani 0.4 1 d . U P A 2
H50A H 0.067327 0.054703 0.062811 0.042 Uiso 0.4 1 calc R U P A 2
H50B H 0.136643 0.083182 0.001617 0.042 Uiso 0.4 1 calc R U P A 2
H50C H 0.031377 0.123343 0.012207 0.042 Uiso 0.4 1 calc R U P A 2
C50A C 0.1236(7) 0.1052(10) 0.0306(8) 0.032(2) Uani 0.6 1 d . U P A 1
H50D H 0.074871 0.106915 -0.010944 0.047 Uiso 0.6 1 calc R U P A 1
H50E H 0.102839 0.045211 0.047423 0.047 Uiso 0.6 1 calc R U P A 1
H50F H 0.192409 0.106269 0.014713 0.047 Uiso 0.6 1 calc R U P A 1
C51 C 0.1765(8) 0.2893(13) 0.0661(10) 0.027(2) Uani 0.6 1 d . U P A 1
H51A H 0.240595 0.275273 0.046868 0.040 Uiso 0.6 1 calc R U P A 1
H51B H 0.191101 0.348971 0.105861 0.040 Uiso 0.6 1 calc R U P A 1
H51C H 0.129390 0.298462 0.026308 0.040 Uiso 0.6 1 calc R U P A 1
C51A C 0.1466(12) 0.287(2) 0.0644(15) 0.029(3) Uani 0.4 1 d . U P A 2
H51D H 0.199263 0.291323 0.030541 0.044 Uiso 0.4 1 calc R U P A 2
H51E H 0.160953 0.344861 0.105581 0.044 Uiso 0.4 1 calc R U P A 2
H51F H 0.079066 0.283138 0.037885 0.044 Uiso 0.4 1 calc R U P A 2
C52 C -0.2527(6) 0.2053(6) 0.1234(5) 0.0364(13) Uani 0.6 1 d . U P A 1
H52 H -0.286942 0.214808 0.169724 0.044 Uiso 0.6 1 calc R U P A 1
C52A C -0.2345(8) 0.1892(8) 0.0779(7) 0.0289(14) Uani 0.4 1 d . U P A 2
H52A H -0.215642 0.164432 0.027149 0.035 Uiso 0.4 1 calc R U P A 2
C53 C -0.3004(4) 0.0988(3) 0.0891(3) 0.0419(11) Uani 1 1 d . U . . .
H53A H -0.372801 0.094525 0.071609 0.063 Uiso 0.6 1 calc R U P A 1
H53B H -0.295315 0.060135 0.126239 0.063 Uiso 0.6 1 calc R U P A 1
H53C H -0.263902 0.073169 0.047451 0.063 Uiso 0.6 1 calc R U P A 1
H53D H -0.265338 0.042806 0.075691 0.063 Uiso 0.4 1 calc R U P A 2
H53E H -0.366046 0.086130 0.057918 0.063 Uiso 0.4 1 calc R U P A 2
H53F H -0.312918 0.108465 0.141074 0.063 Uiso 0.4 1 calc R U P A 2
C54 C -0.2815(9) 0.2835(9) 0.0958(6) 0.045(2) Uani 0.6 1 d . U P A 1
H54A H -0.299762 0.332160 0.136294 0.068 Uiso 0.6 1 calc R U P A 1
H54B H -0.340754 0.258335 0.058103 0.068 Uiso 0.6 1 calc R U P A 1
H54C H -0.224053 0.313995 0.073837 0.068 Uiso 0.6 1 calc R U P A 1
C54A C -0.2645(13) 0.2660(13) 0.0708(9) 0.038(3) Uani 0.4 1 d . U P A 2
H54D H -0.227544 0.321261 0.109653 0.057 Uiso 0.4 1 calc R U P A 2
H54E H -0.338298 0.259285 0.075024 0.057 Uiso 0.4 1 calc R U P A 2
H54F H -0.251241 0.277709 0.022336 0.057 Uiso 0.4 1 calc R U P A 2
C55 C -0.0034(7) 0.2778(8) 0.3514(5) 0.0311(15) Uani 0.6 1 d . U P A 1
H55 H 0.072118 0.302040 0.363880 0.037 Uiso 0.6 1 calc R U P A 1
C55A C -0.0226(12) 0.2840(12) 0.3268(8) 0.0311(17) Uani 0.4 1 d . U P A 2
H55A H 0.046002 0.325489 0.346430 0.037 Uiso 0.4 1 calc R U P A 2
C56 C -0.0210(9) 0.1975(10) 0.3707(9) 0.043(3) Uani 0.6 1 d . U P A 1
H56A H -0.014915 0.210284 0.424686 0.064 Uiso 0.6 1 calc R U P A 1
H56B H 0.028890 0.156847 0.352005 0.064 Uiso 0.6 1 calc R U P A 1
H56C H -0.090485 0.163273 0.350250 0.064 Uiso 0.6 1 calc R U P A 1
C56A C -0.0456(14) 0.1801(14) 0.3779(13) 0.033(3) Uani 0.4 1 d . U P A 2
H56D H -0.022680 0.206268 0.430692 0.050 Uiso 0.4 1 calc R U P A 2
H56E H -0.006859 0.129000 0.357849 0.050 Uiso 0.4 1 calc R U P A 2
H56F H -0.118933 0.152284 0.371320 0.050 Uiso 0.4 1 calc R U P A 2
C57 C -0.0541(7) 0.3587(6) 0.3908(5) 0.0395(18) Uani 0.6 1 d . U P A 1
H57A H -0.128771 0.338577 0.381288 0.059 Uiso 0.6 1 calc R U P A 1
H57B H -0.033403 0.417780 0.372809 0.059 Uiso 0.6 1 calc R U P A 1
H57C H -0.033009 0.372542 0.444028 0.059 Uiso 0.6 1 calc R U P A 1
C57A C -0.1073(9) 0.3410(9) 0.3559(7) 0.035(2) Uani 0.4 1 d . U P A 2
H57D H -0.173939 0.296896 0.344876 0.052 Uiso 0.4 1 calc R U P A 2
H57E H -0.109528 0.395338 0.331794 0.052 Uiso 0.4 1 calc R U P A 2
H57F H -0.092160 0.366721 0.409422 0.052 Uiso 0.4 1 calc R U P A 2
C58 C 0.3802(3) 0.4738(3) 0.3438(2) 0.0199(8) Uani 1 1 d . . . . .
C59 C 0.3845(3) 0.5300(3) 0.4169(2) 0.0206(9) Uani 1 1 d . . . . .
C60 C 0.4460(3) 0.6234(3) 0.4365(2) 0.0232(9) Uani 1 1 d . . . . .
H60 H 0.447692 0.662258 0.485087 0.028 Uiso 1 1 calc R U . . .
C61 C 0.5045(3) 0.6612(3) 0.3871(2) 0.0219(9) Uani 1 1 d . . . . .
C62 C 0.4992(3) 0.6040(3) 0.3160(2) 0.0214(9) Uani 1 1 d . . . . .
H62 H 0.537961 0.629564 0.281693 0.026 Uiso 1 1 calc R U . . .
C63 C 0.4392(3) 0.5098(3) 0.2924(2) 0.0196(8) Uani 1 1 d . . . . .
C64 C 0.3300(3) 0.4863(3) 0.4749(2) 0.0250(9) Uani 1 1 d . . . . .
H64 H 0.348663 0.419933 0.470047 0.030 Uiso 1 1 calc R U . . .
C65 C 0.3668(3) 0.5416(3) 0.5547(2) 0.0302(10) Uani 1 1 d . . . . .
H65A H 0.441556 0.548330 0.563441 0.045 Uiso 1 1 calc R U . . .
H65B H 0.334602 0.505283 0.588391 0.045 Uiso 1 1 calc R U . . .
H65C H 0.347866 0.606680 0.563395 0.045 Uiso 1 1 calc R U . . .
C66 C 0.2126(3) 0.4691(3) 0.4625(2) 0.0303(10) Uani 1 1 d . . . . .
H66A H 0.189030 0.531814 0.476697 0.045 Uiso 1 1 calc R U . . .
H66B H 0.184224 0.425318 0.492619 0.045 Uiso 1 1 calc R U . . .
H66C H 0.189546 0.439301 0.410199 0.045 Uiso 1 1 calc R U . . .
C67 C 0.5787(3) 0.7578(3) 0.4090(2) 0.0258(9) Uani 1 1 d . . . . .
H67 H 0.571691 0.792376 0.368148 0.031 Uiso 1 1 calc R U . . .
C68 C 0.6892(4) 0.7385(4) 0.4163(3) 0.0564(16) Uani 1 1 d . . . . .
H68A H 0.699405 0.708421 0.458103 0.085 Uiso 1 1 calc R U . . .
H68B H 0.737400 0.800429 0.424621 0.085 Uiso 1 1 calc R U . . .
H68C H 0.701201 0.694147 0.370821 0.085 Uiso 1 1 calc R U . . .
C69 C 0.5585(4) 0.8251(3) 0.4796(3) 0.0461(13) Uani 1 1 d . . . . .
H69A H 0.488549 0.838468 0.474003 0.069 Uiso 1 1 calc R U . . .
H69B H 0.607646 0.886716 0.489544 0.069 Uiso 1 1 calc R U . . .
H69C H 0.566410 0.793512 0.520789 0.069 Uiso 1 1 calc R U . . .
C70 C 0.4458(3) 0.4457(3) 0.2170(2) 0.0252(9) Uani 1 1 d . . . . .
H70 H 0.379851 0.398145 0.201498 0.030 Uiso 1 1 calc R U . . .
C71 C 0.5324(4) 0.3881(3) 0.2240(2) 0.0366(11) Uani 1 1 d . . . . .
H71A H 0.538875 0.347448 0.175473 0.055 Uiso 1 1 calc R U . . .
H71B H 0.516947 0.346113 0.258377 0.055 Uiso 1 1 calc R U . . .
H71C H 0.597017 0.433675 0.242717 0.055 Uiso 1 1 calc R U . . .
C72 C 0.4636(3) 0.5023(3) 0.1576(2) 0.0330(11) Uani 1 1 d . . . . .
H72A H 0.533613 0.540044 0.166873 0.050 Uiso 1 1 calc R U . . .
H72B H 0.414371 0.547054 0.158472 0.050 Uiso 1 1 calc R U . . .
H72C H 0.454431 0.456442 0.109093 0.050 Uiso 1 1 calc R U . . .

loop_
_atom_site_aniso_label
_atom_site_aniso_U_11
_atom_site_aniso_U_22
_atom_site_aniso_U_33
_atom_site_aniso_U_23
_atom_site_aniso_U_13
_atom_site_aniso_U_12
La1 0.01770(12) 0.01988(12) 0.01858(13) 0.00444(10) 0.00194(9) 0.00185(9)
I1 0.03509(18) 0.03550(18) 0.02090(16) 0.00572(13) 0.00599(13) 0.01319(14)
S1 0.0186(5) 0.0245(5) 0.0264(6) 0.0099(4) 0.0032(4) 0.0024(4)
S2 0.0211(5) 0.0200(5) 0.0254(6) 0.0063(4) -0.0019(4) 0.0011(4)
C1 0.022(2) 0.0157(19) 0.016(2) 0.0012(16) 0.0020(16) 0.0024(16)
C2 0.025(2) 0.021(2) 0.019(2) 0.0047(17) 0.0022(17) -0.0003(17)
C3 0.029(2) 0.022(2) 0.027(2) 0.0091(18) 0.0087(19) 0.0004(18)
C4 0.033(3) 0.023(2) 0.032(3) 0.0110(19) 0.008(2) 0.0109(19)
C5 0.024(2) 0.023(2) 0.028(2) 0.0042(18) 0.0033(18) 0.0051(17)
C6 0.022(2) 0.0164(19) 0.020(2) 0.0046(16) 0.0015(16) 0.0022(16)
C7 0.020(2) 0.021(2) 0.022(2) 0.0066(17) 0.0031(17) -0.0023(16)
C8 0.019(2) 0.023(2) 0.027(2) 0.0064(18) 0.0023(17) -0.0045(17)
C9 0.022(2) 0.025(2) 0.024(2) 0.0072(18) 0.0043(18) 0.0009(17)
C10 0.024(2) 0.033(2) 0.029(2) 0.012(2) 0.0007(19) -0.0006(19)
C11 0.028(2) 0.032(2) 0.024(2) 0.0037(19) -0.0047(19) -0.0070(19)
C12 0.023(2) 0.025(2) 0.024(2) 0.0058(18) 0.0059(18) -0.0019(17)
C13 0.021(2) 0.032(2) 0.023(2) 0.0012(19) 0.0031(18) 0.0002(18)
C14 0.055(3) 0.033(3) 0.031(3) 0.000(2) -0.004(2) -0.003(2)
C15 0.041(3) 0.047(3) 0.024(2) 0.010(2) -0.001(2) 0.001(2)
C16 0.023(2) 0.050(3) 0.030(3) 0.011(2) -0.0069(19) 0.005(2)
C17 0.030(3) 0.044(3) 0.079(4) 0.024(3) -0.006(3) 0.010(2)
C18 0.024(3) 0.039(3) 0.066(4) 0.007(3) 0.013(2) 0.005(2)
C19 0.025(2) 0.028(2) 0.028(2) -0.0033(19) 0.0028(19) -0.0099(18)
C20 0.054(3) 0.041(3) 0.054(3) 0.013(3) 0.019(3) 0.020(3)
C21 0.117(5) 0.034(3) 0.038(3) 0.005(2) 0.026(3) 0.025(3)
C22 0.0156(19) 0.019(2) 0.020(2) 0.0075(16) 0.0012(16) 0.0049(15)
C23 0.020(2) 0.025(2) 0.023(2) 0.0035(18) -0.0006(17) 0.0056(17)
C24 0.022(2) 0.033(2) 0.025(2) 0.0088(19) 0.0032(18) 0.0091(18)
C25 0.019(2) 0.030(2) 0.025(2) 0.0138(19) 0.0022(17) 0.0076(17)
C26 0.021(2) 0.022(2) 0.026(2) 0.0089(18) -0.0023(17) 0.0050(17)
C27 0.0127(19) 0.026(2) 0.019(2) 0.0069(17) -0.0003(15) 0.0033(16)
C28 0.039(3) 0.023(2) 0.023(2) 0.0002(18) 0.006(2) 0.005(2)
C29 0.047(3) 0.033(3) 0.046(3) 0.001(2) 0.005(2) 0.018(2)
C30 0.037(3) 0.026(2) 0.033(3) 0.003(2) 0.000(2) -0.003(2)
C31 0.025(2) 0.034(3) 0.041(3) 0.018(2) 0.010(2) 0.0064(19)
C32 0.038(3) 0.120(6) 0.073(5) 0.043(4) 0.001(3) -0.039(3)
C33 0.054(4) 0.064(4) 0.053(4) 0.003(3) 0.033(3) -0.016(3)
C34 0.022(2) 0.022(2) 0.019(2) 0.0040(17) 0.0000(17) 0.0016(17)
C35 0.042(3) 0.044(3) 0.027(3) 0.013(2) -0.001(2) 0.008(2)
C36 0.053(3) 0.029(2) 0.022(2) -0.0012(19) 0.006(2) 0.009(2)
C37 0.019(2) 0.021(2) 0.021(2) 0.0069(17) 0.0029(16) 0.0038(16)
C38 0.019(2) 0.020(2) 0.024(2) 0.0055(17) 0.0043(17) 0.0009(16)
C39 0.029(2) 0.019(2) 0.031(2) 0.0075(18) -0.0011(19) -0.0004(18)
C40 0.036(3) 0.026(2) 0.034(3) 0.012(2) -0.001(2) 0.007(2)
C41 0.026(2) 0.023(2) 0.026(2) 0.0065(18) -0.0032(18) 0.0038(18)
C42 0.024(2) 0.021(2) 0.016(2) 0.0016(16) 0.0052(17) 0.0022(17)
C43 0.021(2) 0.017(2) 0.048(3) 0.013(2) -0.003(2) -0.0025(17)
C44 0.018(3) 0.020(2) 0.032(3) 0.010(2) -0.001(3) 0.000(2)
C44A 0.018(3) 0.019(2) 0.030(3) 0.011(3) -0.002(3) 0.000(3)
C45 0.023(2) 0.024(2) 0.036(3) 0.010(2) -0.003(2) 0.000(2)
C45A 0.017(3) 0.022(2) 0.031(3) 0.011(3) 0.003(3) 0.002(2)
C46 0.020(2) 0.027(2) 0.040(3) 0.011(2) 0.000(2) 0.0005(18)
C46A 0.021(2) 0.026(2) 0.035(3) 0.010(2) 0.002(2) 0.001(2)
C47 0.022(2) 0.026(2) 0.040(3) 0.010(3) 0.005(3) 0.0015(19)
C47A 0.020(2) 0.026(2) 0.036(3) 0.010(3) 0.005(3) 0.001(2)
C48 0.024(2) 0.027(2) 0.040(3) 0.011(3) 0.008(3) 0.002(2)
C48A 0.024(2) 0.027(2) 0.037(3) 0.011(3) 0.007(3) 0.001(2)
C49 0.018(4) 0.022(2) 0.030(3) 0.007(2) -0.005(3) -0.001(3)
C49A 0.017(4) 0.022(3) 0.031(3) 0.006(2) -0.002(3) 0.000(3)
C50 0.012(6) 0.032(4) 0.035(5) -0.002(4) 0.008(5) -0.001(5)
C50A 0.023(5) 0.027(3) 0.037(4) -0.002(3) -0.007(5) 0.000(5)
C51 0.021(5) 0.024(3) 0.034(4) 0.010(3) 0.001(5) -0.002(5)
C51A 0.017(6) 0.029(4) 0.036(5) 0.004(4) -0.002(6) -0.007(6)
C52 0.026(2) 0.035(2) 0.045(3) 0.011(2) -0.005(2) -0.001(2)
C52A 0.020(3) 0.030(3) 0.036(3) 0.009(3) 0.001(3) 0.002(2)
C53 0.032(2) 0.043(2) 0.045(3) 0.008(2) -0.006(2) -0.0043(19)
C54 0.034(4) 0.045(5) 0.051(5) -0.004(4) -0.004(4) 0.013(4)
C54A 0.026(5) 0.038(5) 0.046(6) 0.010(5) -0.006(5) -0.002(5)
C55 0.023(3) 0.032(2) 0.040(3) 0.010(3) 0.013(3) 0.002(2)
C55A 0.025(3) 0.030(3) 0.040(4) 0.013(3) 0.010(3) 0.000(3)
C56 0.031(5) 0.044(5) 0.050(5) 0.005(4) 0.010(4) 0.002(4)
C56A 0.029(6) 0.027(5) 0.050(5) 0.021(4) 0.012(5) 0.000(4)
C57 0.042(4) 0.035(4) 0.044(4) 0.015(3) 0.015(3) 0.002(4)
C57A 0.028(5) 0.037(5) 0.036(5) 0.008(4) 0.008(4) -0.006(4)
C58 0.019(2) 0.021(2) 0.020(2) 0.0064(17) -0.0017(16) 0.0060(16)
C59 0.020(2) 0.022(2) 0.020(2) 0.0047(17) -0.0007(17) 0.0067(16)
C60 0.024(2) 0.023(2) 0.024(2) 0.0035(18) -0.0005(18) 0.0095(17)
C61 0.019(2) 0.022(2) 0.026(2) 0.0091(18) -0.0004(17) 0.0053(16)
C62 0.017(2) 0.026(2) 0.021(2) 0.0055(17) 0.0002(16) 0.0033(16)
C63 0.0152(19) 0.024(2) 0.022(2) 0.0061(17) 0.0009(16) 0.0092(16)
C64 0.027(2) 0.028(2) 0.021(2) 0.0081(18) 0.0018(18) 0.0055(18)
C65 0.033(3) 0.036(3) 0.025(2) 0.010(2) 0.0035(19) 0.008(2)
C66 0.025(2) 0.036(3) 0.028(2) 0.007(2) 0.0025(19) 0.0012(19)
C67 0.024(2) 0.023(2) 0.027(2) 0.0068(18) -0.0048(18) -0.0024(17)
C68 0.028(3) 0.039(3) 0.095(5) 0.014(3) -0.011(3) -0.005(2)
C69 0.052(3) 0.037(3) 0.037(3) -0.002(2) 0.000(2) -0.012(2)
C70 0.028(2) 0.024(2) 0.022(2) 0.0015(18) 0.0050(18) 0.0037(18)
C71 0.044(3) 0.036(3) 0.031(3) 0.001(2) 0.011(2) 0.018(2)
C72 0.039(3) 0.034(3) 0.027(2) 0.002(2) 0.013(2) 0.009(2)

loop_
_atom_type_symbol
_atom_type_description
_atom_type_scat_dispersion_real
_atom_type_scat_dispersion_imag
_atom_type_scat_source
C C 0.0033 0.0016 'International Tables Vol C Tables 4.2.6.8 and 6.1.1.4'
H H 0.0000 0.0000 'International Tables Vol C Tables 4.2.6.8 and 6.1.1.4'
I I -0.4742 1.8119 'International Tables Vol C Tables 4.2.6.8 and 6.1.1.4'
La La -0.2871 2.4523 'International Tables Vol C Tables 4.2.6.8 and 6.1.1.4'
S S 0.1246 0.1234 'International Tables Vol C Tables 4.2.6.8 and 6.1.1.4'

loop_
_exptl_crystal_face_index_h
_exptl_crystal_face_index_k
_exptl_crystal_face_index_l
_exptl_crystal_face_perp_dist
-3.00 -1.00 1.00 0.0650
-1.00 0.00 1.00 0.0740
1.00 0.00 -1.00 0.0530
1.00 -1.00 -2.00 0.0370
-1.00 1.00 2.00 0.0690
1.00 -3.00 0.00 0.0460
-1.00 3.00 0.00 0.0420
-2.00 1.00 1.00 0.0490
2.00 -1.00 -1.00 0.0610
-1.00 2.00 -3.00 0.0320
1.00 -2.00 3.00 0.0810
3.00 0.00 -1.00 0.0810
1.00 1.00 3.00 0.0800
-1.00 3.00 -3.00 0.0200

loop_
_geom_angle_atom_site_label_1
_geom_angle_atom_site_label_2
_geom_angle_atom_site_label_3
_geom_angle
_geom_angle_site_symmetry_1
_geom_angle_site_symmetry_3
_geom_angle_publ_flag
Cnt1 La1 Cnt2 173.22(5) . . ?
Cnt1 La1 I1 93.52(4) . . ?
Cnt2 La1 I1 93.25(4) . . ?
Cnt1 La1 S1 87.71(4) . . ?
Cnt1 La1 S2 88.75(4) . . ?
Cnt2 La1 S1 89.45(4) . . ?
Cnt2 La1 S2 87.87(4) . . ?
I1 La1 C25 83.95(8) . . ?
I1 La1 C58 101.39(7) . . ?
I1 La1 C63 119.77(7) . . ?
S1 La1 I1 118.26(2) . . ?
S1 La1 C25 114.30(7) . . ?
S1 La1 C26 97.89(7) . . ?
S1 La1 C27 72.08(7) . . ?
S1 La1 C58 107.19(7) . . ?
S1 La1 C62 63.80(8) . . ?
S1 La1 C63 81.68(7) . . ?
S2 La1 I1 116.42(2) . . ?
S2 La1 S1 125.32(3) . . ?
S2 La1 C25 70.99(8) . . ?
S2 La1 C26 62.95(8) . . ?
S2 La1 C27 81.19(7) . . ?
S2 La1 C58 61.41(7) . . ?
S2 La1 C62 98.10(7) . . ?
S2 La1 C63 72.06(7) . . ?
C26 La1 I1 109.57(8) . . ?
C26 La1 C25 25.85(10) . . ?
C26 La1 C27 25.92(9) . . ?
C26 La1 C58 123.78(10) . . ?
C26 La1 C62 140.68(10) . . ?
C26 La1 C63 123.92(10) . . ?
C27 La1 I1 119.85(7) . . ?
C27 La1 C25 45.89(10) . . ?
C27 La1 C58 133.91(10) . . ?
C27 La1 C63 120.37(10) . . ?
C58 La1 C25 129.21(10) . . ?
C62 La1 I1 109.74(7) . . ?
C62 La1 C25 165.63(10) . . ?
C62 La1 C27 124.77(10) . . ?
C62 La1 C58 45.55(10) . . ?
C62 La1 C63 26.11(10) . . ?
C63 La1 C25 142.27(10) . . ?
C63 La1 C58 26.14(10) . . ?
C1 S1 La1 118.66(13) . . ?
C37 S2 La1 119.12(13) . . ?
C2 C1 S1 119.4(3) . . ?
C6 C1 S1 121.2(3) . . ?
C6 C1 C2 119.4(3) . . ?
C1 C2 C7 121.1(3) . . ?
C3 C2 C1 119.2(4) . . ?
C3 C2 C7 119.7(3) . . ?
C2 C3 H3 119.4 . . ?
C4 C3 C2 121.3(4) . . ?
C4 C3 H3 119.4 . . ?
C3 C4 H4 120.4 . . ?
C3 C4 C5 119.1(4) . . ?
C5 C4 H4 120.4 . . ?
C4 C5 H5 119.6 . . ?
C6 C5 C4 120.8(4) . . ?
C6 C5 H5 119.6 . . ?
C1 C6 C22 119.6(3) . . ?
C5 C6 C1 120.2(3) . . ?
C5 C6 C22 120.2(3) . . ?
C8 C7 C2 119.6(4) . . ?
C12 C7 C2 119.9(4) . . ?
C12 C7 C8 120.6(4) . . ?
C7 C8 C9 118.9(4) . . ?
C7 C8 C13 122.1(4) . . ?
C9 C8 C13 119.0(4) . . ?
C8 C9 H9 119.1 . . ?
C10 C9 C8 121.8(4) . . ?
C10 C9 H9 119.1 . . ?
C9 C10 C11 117.5(4) . . ?
C9 C10 C16 122.5(4) . . ?
C11 C10 C16 120.0(4) . . ?
C10 C11 H11 118.7 . . ?
C10 C11 C12 122.7(4) . . ?
C12 C11 H11 118.7 . . ?
C7 C12 C11 118.4(4) . . ?
C7 C12 C19 121.9(4) . . ?
C11 C12 C19 119.7(4) . . ?
C8 C13 H13 107.6 . . ?
C8 C13 C14 111.7(4) . . ?
C8 C13 C15 110.7(3) . . ?
C14 C13 H13 107.6 . . ?
C14 C13 C15 111.4(4) . . ?
C15 C13 H13 107.6 . . ?
C13 C14 H14A 109.5 . . ?
C13 C14 H14B 109.5 . . ?
C13 C14 H14C 109.5 . . ?
H14A C14 H14B 109.5 . . ?
H14A C14 H14C 109.5 . . ?
H14B C14 H14C 109.5 . . ?
C13 C15 H15A 109.5 . . ?
C13 C15 H15B 109.5 . . ?
C13 C15 H15C 109.5 . . ?
H15A C15 H15B 109.5 . . ?
H15A C15 H15C 109.5 . . ?
H15B C15 H15C 109.5 . . ?
C10 C16 H16 107.4 . . ?
C10 C16 C17 113.4(4) . . ?
C17 C16 H16 107.4 . . ?
C18 C16 C10 111.3(4) . . ?
C18 C16 H16 107.4 . . ?
C18 C16 C17 109.5(4) . . ?
C16 C17 H17A 109.5 . . ?
C16 C17 H17B 109.5 . . ?
C16 C17 H17C 109.5 . . ?
H17A C17 H17B 109.5 . . ?
H17A C17 H17C 109.5 . . ?
H17B C17 H17C 109.5 . . ?
C16 C18 H18A 109.5 . . ?
C16 C18 H18B 109.5 . . ?
C16 C18 H18C 109.5 . . ?
H18A C18 H18B 109.5 . . ?
H18A C18 H18C 109.5 . . ?
H18B C18 H18C 109.5 . . ?
C12 C19 H19 107.1 . . ?
C20 C19 C12 111.9(4) . . ?
C20 C19 H19 107.1 . . ?
C20 C19 C21 110.7(4) . . ?
C21 C19 C12 112.6(4) . . ?
C21 C19 H19 107.1 . . ?
C19 C20 H20A 109.5 . . ?
C19 C20 H20B 109.5 . . ?
C19 C20 H20C 109.5 . . ?
H20A C20 H20B 109.5 . . ?
H20A C20 H20C 109.5 . . ?
H20B C20 H20C 109.5 . . ?
C19 C21 H21A 109.5 . . ?
C19 C21 H21B 109.5 . . ?
C19 C21 H21C 109.5 . . ?
H21A C21 H21B 109.5 . . ?
H21A C21 H21C 109.5 . . ?
H21B C21 H21C 109.5 . . ?
C23 C22 C6 120.0(3) . . ?
C27 C22 C6 120.0(3) . . ?
C27 C22 C23 120.0(3) . . ?
C22 C23 C28 121.1(3) . . ?
C24 C23 C22 118.2(4) . . ?
C24 C23 C28 120.5(4) . . ?
C23 C24 H24 118.6 . . ?
C25 C24 C23 122.7(4) . . ?
C25 C24 H24 118.6 . . ?
C24 C25 La1 77.8(2) . . ?
C24 C25 C26 117.8(4) . . ?
C24 C25 C31 123.0(4) . . ?
C26 C25 La1 75.6(2) . . ?
C26 C25 C31 119.1(4) . . ?
C31 C25 La1 119.4(3) . . ?
La1 C26 H26 114.8 . . ?
C25 C26 La1 78.5(2) . . ?
C25 C26 H26 119.0 . . ?
C25 C26 C27 121.9(4) . . ?
C27 C26 La1 78.0(2) . . ?
C27 C26 H26 119.0 . . ?
C22 C27 La1 78.2(2) . . ?
C22 C27 C34 120.5(3) . . ?
C26 C27 La1 76.1(2) . . ?
C26 C27 C22 119.3(4) . . ?
C26 C27 C34 119.5(3) . . ?
C34 C27 La1 123.9(2) . . ?
C23 C28 H28 106.0 . . ?
C23 C28 C30 113.4(4) . . ?
C29 C28 C23 114.4(4) . . ?
C29 C28 H28 106.0 . . ?
C29 C28 C30 110.3(4) . . ?
C30 C28 H28 106.0 . . ?
C28 C29 H29A 109.5 . . ?
C28 C29 H29B 109.5 . . ?
C28 C29 H29C 109.5 . . ?
H29A C29 H29B 109.5 . . ?
H29A C29 H29C 109.5 . . ?
H29B C29 H29C 109.5 . . ?
C28 C30 H30A 109.5 . . ?
C28 C30 H30B 109.5 . . ?
C28 C30 H30C 109.5 . . ?
H30A C30 H30B 109.5 . . ?
H30A C30 H30C 109.5 . . ?
H30B C30 H30C 109.5 . . ?
C25 C31 H31 107.5 . . ?
C32 C31 C25 110.3(4) . . ?
C32 C31 H31 107.5 . . ?
C33 C31 C25 114.5(4) . . ?
C33 C31 H31 107.5 . . ?
C33 C31 C32 109.2(4) . . ?
C31 C32 H32A 109.5 . . ?
C31 C32 H32B 109.5 . . ?
C31 C32 H32C 109.5 . . ?
H32A C32 H32B 109.5 . . ?
H32A C32 H32C 109.5 . . ?
H32B C32 H32C 109.5 . . ?
C31 C33 H33A 109.5 . . ?
C31 C33 H33B 109.5 . . ?
C31 C33 H33C 109.5 . . ?
H33A C33 H33B 109.5 . . ?
H33A C33 H33C 109.5 . . ?
H33B C33 H33C 109.5 . . ?
C27 C34 H34 108.1 . . ?
C27 C34 C35 108.5(3) . . ?
C27 C34 C36 114.0(3) . . ?
C35 C34 H34 108.1 . . ?
C36 C34 H34 108.1 . . ?
C36 C34 C35 109.9(3) . . ?
C34 C35 H35A 109.5 . . ?
C34 C35 H35B 109.5 . . ?
C34 C35 H35C 109.5 . . ?
H35A C35 H35B 109.5 . . ?
H35A C35 H35C 109.5 . . ?
H35B C35 H35C 109.5 . . ?
C34 C36 H36A 109.5 . . ?
C34 C36 H36B 109.5 . . ?
C34 C36 H36C 109.5 . . ?
H36A C36 H36B 109.5 . . ?
H36A C36 H36C 109.5 . . ?
H36B C36 H36C 109.5 . . ?
C38 C37 S2 120.0(3) . . ?
C42 C37 S2 120.8(3) . . ?
C42 C37 C38 119.2(3) . . ?
C37 C38 C43 120.8(3) . . ?
C39 C38 C37 119.1(4) . . ?
C39 C38 C43 120.1(3) . . ?
C38 C39 H39 119.3 . . ?
C38 C39 C40 121.4(4) . . ?
C40 C39 H39 119.3 . . ?
C39 C40 H40 120.3 . . ?
C41 C40 C39 119.5(4) . . ?
C41 C40 H40 120.3 . . ?
C40 C41 H41 119.8 . . ?
C40 C41 C42 120.5(4) . . ?
C42 C41 H41 119.8 . . ?
C37 C42 C58 119.5(3) . . ?
C41 C42 C37 120.2(4) . . ?
C41 C42 C58 120.2(4) . . ?
C38 C43 C44A 114.2(8) . . ?
C44 C43 C38 123.1(7) . . ?
C44 C43 C48 122.1(8) . . ?
C48 C43 C38 114.7(5) . . ?
C48A C43 C38 129.3(8) . . ?
C48A C43 C44A 116.4(11) . . ?
C43 C44 C45 118.5(8) . . ?
C43 C44 C49 121.6(11) . . ?
C45 C44 C49 119.8(9) . . ?
C45A C44A C43 117.5(13) . . ?
C45A C44A C49A 120.1(14) . . ?
C49A C44A C43 122.4(16) . . ?
C44 C45 H45 118.7 . . ?
C46 C45 C44 122.6(8) . . ?
C46 C45 H45 118.7 . . ?
C44A C45A H45A 118.7 . . ?
C46A C45A C44A 122.7(12) . . ?
C46A C45A H45A 118.6 . . ?
C45 C46 C47 117.6(8) . . ?
C45 C46 C52 123.0(9) . . ?
C47 C46 C52 119.4(8) . . ?
C45A C46A C47A 118.9(12) . . ?
C45A C46A C52A 121.8(11) . . ?
C47A C46A C52A 119.3(12) . . ?
C46 C47 H47 118.8 . . ?
C48 C47 C46 122.4(8) . . ?
C48 C47 H47 118.8 . . ?
C46A C47A H47A 118.8 . . ?
C46A C47A C48A 122.4(12) . . ?
C48A C47A H47A 118.8 . . ?
C43 C48 C55 123.6(9) . . ?
C47 C48 C43 116.5(8) . . ?
C47 C48 C55 119.9(9) . . ?
C43 C48A C47A 122.0(12) . . ?
C43 C48A C55A 115.8(13) . . ?
C47A C48A C55A 122.0(15) . . ?
C44 C49 H49 101.7 . . ?
C44 C49 C50A 125.4(9) . . ?
C44 C49 C51 119.0(12) . . ?
C50A C49 H49 101.7 . . ?
C51 C49 H49 101.7 . . ?
C51 C49 C50A 103.4(13) . . ?
C44A C49A H49A 118.4 . . ?
C44A C49A C50 91.7(12) . . ?
C44A C49A C51A 94.0(16) . . ?
C50 C49A H49A 118.4 . . ?
C50 C49A C51A 110(2) . . ?
C51A C49A H49A 118.4 . . ?
C49A C50 H50A 109.5 . . ?
C49A C50 H50B 109.5 . . ?
C49A C50 H50C 109.5 . . ?
H50A C50 H50B 109.5 . . ?
H50A C50 H50C 109.5 . . ?
H50B C50 H50C 109.5 . . ?
C49 C50A H50D 109.5 . . ?
C49 C50A H50E 109.5 . . ?
C49 C50A H50F 109.5 . . ?
H50D C50A H50E 109.5 . . ?
H50D C50A H50F 109.5 . . ?
H50E C50A H50F 109.5 . . ?
C49 C51 H51A 109.5 . . ?
C49 C51 H51B 109.5 . . ?
C49 C51 H51C 109.5 . . ?
H51A C51 H51B 109.5 . . ?
H51A C51 H51C 109.5 . . ?
H51B C51 H51C 109.5 . . ?
C49A C51A H51D 109.5 . . ?
C49A C51A H51E 109.5 . . ?
C49A C51A H51F 109.5 . . ?
H51D C51A H51E 109.5 . . ?
H51D C51A H51F 109.5 . . ?
H51E C51A H51F 109.5 . . ?
C46 C52 H52 99.0 . . ?
C46 C52 C53 112.5(6) . . ?
C53 C52 H52 99.0 . . ?
C54 C52 C46 118.0(8) . . ?
C54 C52 H52 99.0 . . ?
C54 C52 C53 122.3(7) . . ?
C46A C52A H52A 100.7 . . ?
C53 C52A C46A 109.1(9) . . ?
C53 C52A H52A 100.7 . . ?
C54A C52A C46A 114.5(12) . . ?
C54A C52A H52A 100.7 . . ?
C54A C52A C53 126.0(11) . . ?
C52 C53 H53A 109.5 . . ?
C52 C53 H53B 109.5 . . ?
C52 C53 H53C 109.5 . . ?
C52A C53 H53D 109.5 . . ?
C52A C53 H53E 109.5 . . ?
C52A C53 H53F 109.5 . . ?
H53A C53 H53B 109.5 . . ?
H53A C53 H53C 109.5 . . ?
H53B C53 H53C 109.5 . . ?
H53D C53 H53E 109.5 . . ?
H53D C53 H53F 109.5 . . ?
H53E C53 H53F 109.5 . . ?
C52 C54 H54A 109.5 . . ?
C52 C54 H54B 109.5 . . ?
C52 C54 H54C 109.5 . . ?
H54A C54 H54B 109.5 . . ?
H54A C54 H54C 109.5 . . ?
H54B C54 H54C 109.5 . . ?
C52A C54A H54D 109.5 . . ?
C52A C54A H54E 109.5 . . ?
C52A C54A H54F 109.5 . . ?
H54D C54A H54E 109.5 . . ?
H54D C54A H54F 109.5 . . ?
H54E C54A H54F 109.5 . . ?
C48 C55 H55 105.7 . . ?
C56 C55 C48 107.1(11) . . ?
C56 C55 H55 105.7 . . ?
C56 C55 C57 116.4(10) . . ?
C57 C55 C48 115.2(8) . . ?
C57 C55 H55 105.7 . . ?
C48A C55A H55A 108.8 . . ?
C48A C55A C56A 116.4(13) . . ?
C48A C55A C57A 114.7(12) . . ?
C56A C55A H55A 108.8 . . ?
C57A C55A H55A 108.8 . . ?
C57A C55A C56A 98.8(11) . . ?
C55 C56 H56A 109.5 . . ?
C55 C56 H56B 109.5 . . ?
C55 C56 H56C 109.5 . . ?
H56A C56 H56B 109.5 . . ?
H56A C56 H56C 109.5 . . ?
H56B C56 H56C 109.5 . . ?
C55A C56A H56D 109.5 . . ?
C55A C56A H56E 109.5 . . ?
C55A C56A H56F 109.5 . . ?
H56D C56A H56E 109.5 . . ?
H56D C56A H56F 109.5 . . ?
H56E C56A H56F 109.5 . . ?
C55 C57 H57A 109.5 . . ?
C55 C57 H57B 109.5 . . ?
C55 C57 H57C 109.5 . . ?
H57A C57 H57B 109.5 . . ?
H57A C57 H57C 109.5 . . ?
H57B C57 H57C 109.5 . . ?
C55A C57A H57D 109.5 . . ?
C55A C57A H57E 109.5 . . ?
C55A C57A H57F 109.5 . . ?
H57D C57A H57E 109.5 . . ?
H57D C57A H57F 109.5 . . ?
H57E C57A H57F 109.5 . . ?
C42 C58 La1 118.6(2) . . ?
C59 C58 La1 79.2(2) . . ?
C59 C58 C42 121.0(3) . . ?
C63 C58 La1 76.6(2) . . ?
C63 C58 C42 118.3(3) . . ?
C63 C58 C59 120.6(3) . . ?
C58 C59 C64 120.4(3) . . ?
C60 C59 C58 118.5(4) . . ?
C60 C59 C64 120.9(4) . . ?
C59 C60 H60 118.8 . . ?
C61 C60 C59 122.3(4) . . ?
C61 C60 H60 118.8 . . ?
C60 C61 C67 123.1(4) . . ?
C62 C61 C60 117.8(4) . . ?
C62 C61 C67 118.9(4) . . ?
La1 C62 H62 114.4 . . ?
C61 C62 La1 79.6(2) . . ?
C61 C62 H62 118.4 . . ?
C61 C62 C63 123.1(4) . . ?
C63 C62 La1 77.7(2) . . ?
C63 C62 H62 118.4 . . ?
C58 C63 La1 77.2(2) . . ?
C58 C63 C70 121.2(3) . . ?
C62 C63 La1 76.2(2) . . ?
C62 C63 C58 117.7(4) . . ?
C62 C63 C70 120.9(3) . . ?
C70 C63 La1 121.4(2) . . ?
C59 C64 H64 105.7 . . ?
C65 C64 C59 114.2(3) . . ?
C65 C64 H64 105.7 . . ?
C65 C64 C66 109.7(3) . . ?
C66 C64 C59 114.9(3) . . ?
C66 C64 H64 105.7 . . ?
C64 C65 H65A 109.5 . . ?
C64 C65 H65B 109.5 . . ?
C64 C65 H65C 109.5 . . ?
H65A C65 H65B 109.5 . . ?
H65A C65 H65C 109.5 . . ?
H65B C65 H65C 109.5 . . ?
C64 C66 H66A 109.5 . . ?
C64 C66 H66B 109.5 . . ?
C64 C66 H66C 109.5 . . ?
H66A C66 H66B 109.5 . . ?
H66A C66 H66C 109.5 . . ?
H66B C66 H66C 109.5 . . ?
C61 C67 H67 107.8 . . ?
C61 C67 C68 109.5(3) . . ?
C61 C67 C69 113.8(4) . . ?
C68 C67 H67 107.8 . . ?
C69 C67 H67 107.8 . . ?
C69 C67 C68 110.0(4) . . ?
C67 C68 H68A 109.5 . . ?
C67 C68 H68B 109.5 . . ?
C67 C68 H68C 109.5 . . ?
H68A C68 H68B 109.5 . . ?
H68A C68 H68C 109.5 . . ?
H68B C68 H68C 109.5 . . ?
C67 C69 H69A 109.5 . . ?
C67 C69 H69B 109.5 . . ?
C67 C69 H69C 109.5 . . ?
H69A C69 H69B 109.5 . . ?
H69A C69 H69C 109.5 . . ?
H69B C69 H69C 109.5 . . ?
C63 C70 H70 108.3 . . ?
C63 C70 C71 108.4(3) . . ?
C63 C70 C72 113.8(3) . . ?
C71 C70 H70 108.3 . . ?
C72 C70 H70 108.3 . . ?
C72 C70 C71 109.6(3) . . ?
C70 C71 H71A 109.5 . . ?
C70 C71 H71B 109.5 . . ?
C70 C71 H71C 109.5 . . ?
H71A C71 H71B 109.5 . . ?
H71A C71 H71C 109.5 . . ?
H71B C71 H71C 109.5 . . ?
C70 C72 H72A 109.5 . . ?
C70 C72 H72B 109.5 . . ?
C70 C72 H72C 109.5 . . ?
H72A C72 H72B 109.5 . . ?
H72A C72 H72C 109.5 . . ?
H72B C72 H72C 109.5 . . ?

loop_
_geom_bond_atom_site_label_1
_geom_bond_atom_site_label_2
_geom_bond_distance
_geom_bond_site_symmetry_2
_geom_bond_publ_flag
La Cnt1 2.8090(16) . ?
La Cnt2 2.8165(15) . ?
La1 I1 3.1213(5) . ?
La1 S1 2.8235(10) . ?
La1 S2 2.8172(10) . ?
La1 C25 3.132(4) . ?
La1 C26 3.095(4) . ?
La1 C27 3.118(4) . ?
La1 C58 3.131(4) . ?
La1 C62 3.105(4) . ?
La1 C63 3.123(4) . ?
S1 C1 1.769(4) . ?
S2 C37 1.767(4) . ?
C1 C2 1.404(5) . ?
C1 C6 1.403(5) . ?
C2 C3 1.396(5) . ?
C2 C7 1.493(5) . ?
C3 H3 0.9500 . ?
C3 C4 1.386(6) . ?
C4 H4 0.9500 . ?
C4 C5 1.392(5) . ?
C5 H5 0.9500 . ?
C5 C6 1.383(5) . ?
C6 C22 1.489(5) . ?
C7 C8 1.398(5) . ?
C7 C12 1.393(5) . ?
C8 C9 1.402(5) . ?
C8 C13 1.521(5) . ?
C9 H9 0.9500 . ?
C9 C10 1.388(6) . ?
C10 C11 1.390(6) . ?
C10 C16 1.520(6) . ?
C11 H11 0.9500 . ?
C11 C12 1.396(6) . ?
C12 C19 1.517(6) . ?
C13 H13 1.0000 . ?
C13 C14 1.526(6) . ?
C13 C15 1.528(6) . ?
C14 H14A 0.9800 . ?
C14 H14B 0.9800 . ?
C14 H14C 0.9800 . ?
C15 H15A 0.9800 . ?
C15 H15B 0.9800 . ?
C15 H15C 0.9800 . ?
C16 H16 1.0000 . ?
C16 C17 1.525(6) . ?
C16 C18 1.502(6) . ?
C17 H17A 0.9800 . ?
C17 H17B 0.9800 . ?
C17 H17C 0.9800 . ?
C18 H18A 0.9800 . ?
C18 H18B 0.9800 . ?
C18 H18C 0.9800 . ?
C19 H19 1.0000 . ?
C19 C20 1.516(6) . ?
C19 C21 1.517(6) . ?
C20 H20A 0.9800 . ?
C20 H20B 0.9800 . ?
C20 H20C 0.9800 . ?
C21 H21A 0.9800 . ?
C21 H21B 0.9800 . ?
C21 H21C 0.9800 . ?
C22 C23 1.413(5) . ?
C22 C27 1.403(5) . ?
C23 C24 1.400(5) . ?
C23 C28 1.531(5) . ?
C24 H24 0.9500 . ?
C24 C25 1.385(5) . ?
C25 C26 1.393(5) . ?
C25 C31 1.534(5) . ?
C26 H26 0.9500 . ?
C26 C27 1.394(5) . ?
C27 C34 1.522(5) . ?
C28 H28 1.0000 . ?
C28 C29 1.528(6) . ?
C28 C30 1.533(6) . ?
C29 H29A 0.9800 . ?
C29 H29B 0.9800 . ?
C29 H29C 0.9800 . ?
C30 H30A 0.9800 . ?
C30 H30B 0.9800 . ?
C30 H30C 0.9800 . ?
C31 H31 1.0000 . ?
C31 C32 1.530(7) . ?
C31 C33 1.503(6) . ?
C32 H32A 0.9800 . ?
C32 H32B 0.9800 . ?
C32 H32C 0.9800 . ?
C33 H33A 0.9800 . ?
C33 H33B 0.9800 . ?
C33 H33C 0.9800 . ?
C34 H34 1.0000 . ?
C34 C35 1.531(6) . ?
C34 C36 1.529(5) . ?
C35 H35A 0.9800 . ?
C35 H35B 0.9800 . ?
C35 H35C 0.9800 . ?
C36 H36A 0.9800 . ?
C36 H36B 0.9800 . ?
C36 H36C 0.9800 . ?
C37 C38 1.405(5) . ?
C37 C42 1.404(5) . ?
C38 C39 1.385(5) . ?
C38 C43 1.498(6) . ?
C39 H39 0.9500 . ?
C39 C40 1.387(6) . ?
C40 H40 0.9500 . ?
C40 C41 1.379(5) . ?
C41 H41 0.9500 . ?
C41 C42 1.386(5) . ?
C42 C58 1.490(5) . ?
C43 C44 1.296(12) . ?
C43 C44A 1.563(17) . ?
C43 C48 1.465(13) . ?
C43 C48A 1.32(2) . ?
C44 C45 1.408(14) . ?
C44 C49 1.531(13) . ?
C44A C45A 1.40(2) . ?
C44A C49A 1.507(19) . ?
C45 H45 0.9500 . ?
C45 C46 1.373(11) . ?
C45A H45A 0.9500 . ?
C45A C46A 1.364(16) . ?
C46 C47 1.378(11) . ?
C46 C52 1.520(11) . ?
C46A C47A 1.365(16) . ?
C46A C52A 1.531(16) . ?
C47 H47 0.9500 . ?
C47 C48 1.370(14) . ?
C47A H47A 0.9500 . ?
C47A C48A 1.44(2) . ?
C48 C55 1.529(12) . ?
C48A C55A 1.474(19) . ?
C49 H49 1.0000 . ?
C49 C50A 1.62(2) . ?
C49 C51 1.60(3) . ?
C49A H49A 1.0000 . ?
C49A C50 1.51(3) . ?
C49A C51A 1.52(4) . ?
C50 H50A 0.9800 . ?
C50 H50B 0.9800 . ?
C50 H50C 0.9800 . ?
C50A H50D 0.9800 . ?
C50A H50E 0.9800 . ?
C50A H50F 0.9800 . ?
C51 H51A 0.9800 . ?
C51 H51B 0.9800 . ?
C51 H51C 0.9800 . ?
C51A H51D 0.9800 . ?
C51A H51E 0.9800 . ?
C51A H51F 0.9800 . ?
C52 H52 1.0000 . ?
C52 C53 1.523(9) . ?
C52 C54 1.417(15) . ?
C52A H52A 1.0000 . ?
C52A C53 1.503(11) . ?
C52A C54A 1.25(2) . ?
C53 H53A 0.9800 . ?
C53 H53B 0.9800 . ?
C53 H53C 0.9800 . ?
C53 H53D 0.9800 . ?
C53 H53E 0.9800 . ?
C53 H53F 0.9800 . ?
C54 H54A 0.9800 . ?
C54 H54B 0.9800 . ?
C54 H54C 0.9800 . ?
C54A H54D 0.9800 . ?
C54A H54E 0.9800 . ?
C54A H54F 0.9800 . ?
C55 H55 1.0000 . ?
C55 C56 1.265(17) . ?
C55 C57 1.505(13) . ?
C55A H55A 1.0000 . ?
C55A C56A 1.93(2) . ?
C55A C57A 1.550(19) . ?
C56 H56A 0.9800 . ?
C56 H56B 0.9800 . ?
C56 H56C 0.9800 . ?
C56A H56D 0.9800 . ?
C56A H56E 0.9800 . ?
C56A H56F 0.9800 . ?
C57 H57A 0.9800 . ?
C57 H57B 0.9800 . ?
C57 H57C 0.9800 . ?
C57A H57D 0.9800 . ?
C57A H57E 0.9800 . ?
C57A H57F 0.9800 . ?
C58 C59 1.416(5) . ?
C58 C63 1.415(5) . ?
C59 C60 1.404(5) . ?
C59 C64 1.534(5) . ?
C60 H60 0.9500 . ?
C60 C61 1.392(5) . ?
C61 C62 1.387(5) . ?
C61 C67 1.516(5) . ?
C62 H62 0.9500 . ?
C62 C63 1.407(5) . ?
C63 C70 1.516(5) . ?
C64 H64 1.0000 . ?
C64 C65 1.528(6) . ?
C64 C66 1.531(5) . ?
C65 H65A 0.9800 . ?
C65 H65B 0.9800 . ?
C65 H65C 0.9800 . ?
C66 H66A 0.9800 . ?
C66 H66B 0.9800 . ?
C66 H66C 0.9800 . ?
C67 H67 1.0000 . ?
C67 C68 1.537(6) . ?
C67 C69 1.518(6) . ?
C68 H68A 0.9800 . ?
C68 H68B 0.9800 . ?
C68 H68C 0.9800 . ?
C69 H69A 0.9800 . ?
C69 H69B 0.9800 . ?
C69 H69C 0.9800 . ?
C70 H70 1.0000 . ?
C70 C71 1.528(6) . ?
C70 C72 1.520(6) . ?
C71 H71A 0.9800 . ?
C71 H71B 0.9800 . ?
C71 H71C 0.9800 . ?
C72 H72A 0.9800 . ?
C72 H72B 0.9800 . ?
C72 H72C 0.9800 . ?

loop_
_geom_torsion_atom_site_label_1
_geom_torsion_atom_site_label_2
_geom_torsion_atom_site_label_3
_geom_torsion_atom_site_label_4
_geom_torsion
_geom_torsion_site_symmetry_1
_geom_torsion_site_symmetry_2
_geom_torsion_site_symmetry_3
_geom_torsion_site_symmetry_4
_geom_torsion_publ_flag
La1 S1 C1 C2 170.0(3) . . . . ?
La1 S1 C1 C6 -9.7(4) . . . . ?
La1 S2 C37 C38 173.6(3) . . . . ?
La1 S2 C37 C42 -7.0(4) . . . . ?
La1 C25 C26 C27 -67.9(3) . . . . ?
La1 C25 C31 C32 -153.1(4) . . . . ?
La1 C25 C31 C33 83.3(4) . . . . ?
La1 C26 C27 C22 -67.6(3) . . . . ?
La1 C26 C27 C34 121.4(3) . . . . ?
La1 C27 C34 C35 171.5(2) . . . . ?
La1 C27 C34 C36 48.7(4) . . . . ?
La1 C58 C59 C60 -65.3(3) . . . . ?
La1 C58 C59 C64 119.6(3) . . . . ?
La1 C58 C63 C62 66.8(3) . . . . ?
La1 C58 C63 C70 -119.1(3) . . . . ?
La1 C62 C63 C58 -67.3(3) . . . . ?
La1 C62 C63 C70 118.6(3) . . . . ?
La1 C63 C70 C71 179.6(3) . . . . ?
La1 C63 C70 C72 57.4(4) . . . . ?
S1 C1 C2 C3 179.2(3) . . . . ?
S1 C1 C2 C7 -1.5(5) . . . . ?
S1 C1 C6 C5 -178.5(3) . . . . ?
S1 C1 C6 C22 1.5(5) . . . . ?
S2 C37 C38 C39 177.9(3) . . . . ?
S2 C37 C38 C43 -3.6(5) . . . . ?
S2 C37 C42 C41 -178.0(3) . . . . ?
S2 C37 C42 C58 0.1(5) . . . . ?
C1 C2 C3 C4 0.5(6) . . . . ?
C1 C2 C7 C8 92.0(5) . . . . ?
C1 C2 C7 C12 -88.0(5) . . . . ?
C1 C6 C22 C23 99.4(4) . . . . ?
C1 C6 C22 C27 -83.0(5) . . . . ?
C2 C1 C6 C5 1.8(6) . . . . ?
C2 C1 C6 C22 -178.1(3) . . . . ?
C2 C3 C4 C5 -0.4(6) . . . . ?
C2 C7 C8 C9 -176.1(3) . . . . ?
C2 C7 C8 C13 3.4(6) . . . . ?
C2 C7 C12 C11 176.4(4) . . . . ?
C2 C7 C12 C19 -4.0(6) . . . . ?
C3 C2 C7 C8 -88.6(5) . . . . ?
C3 C2 C7 C12 91.4(5) . . . . ?
C3 C4 C5 C6 1.1(6) . . . . ?
C4 C5 C6 C1 -1.8(6) . . . . ?
C4 C5 C6 C22 178.2(4) . . . . ?
C5 C6 C22 C23 -80.5(5) . . . . ?
C5 C6 C22 C27 97.0(5) . . . . ?
C6 C1 C2 C3 -1.1(6) . . . . ?
C6 C1 C2 C7 178.2(4) . . . . ?
C6 C22 C23 C24 179.4(4) . . . . ?
C6 C22 C23 C28 4.6(6) . . . . ?
C6 C22 C27 La1 114.6(3) . . . . ?
C6 C22 C27 C26 -178.9(3) . . . . ?
C6 C22 C27 C34 -8.0(5) . . . . ?
C7 C2 C3 C4 -178.9(4) . . . . ?
C7 C8 C9 C10 -0.9(6) . . . . ?
C7 C8 C13 C14 -117.6(4) . . . . ?
C7 C8 C13 C15 117.7(4) . . . . ?
C7 C12 C19 C20 -107.2(5) . . . . ?
C7 C12 C19 C21 127.3(4) . . . . ?
C8 C7 C12 C11 -3.7(6) . . . . ?
C8 C7 C12 C19 175.9(4) . . . . ?
C8 C9 C10 C11 -2.3(6) . . . . ?
C8 C9 C10 C16 -179.7(4) . . . . ?
C9 C8 C13 C14 61.9(5) . . . . ?
C9 C8 C13 C15 -62.8(5) . . . . ?
C9 C10 C11 C12 2.6(6) . . . . ?
C9 C10 C16 C17 -27.7(6) . . . . ?
C9 C10 C16 C18 96.4(5) . . . . ?
C10 C11 C12 C7 0.3(6) . . . . ?
C10 C11 C12 C19 -179.3(4) . . . . ?
C11 C10 C16 C17 155.1(4) . . . . ?
C11 C10 C16 C18 -80.9(5) . . . . ?
C11 C12 C19 C20 72.4(5) . . . . ?
C11 C12 C19 C21 -53.1(5) . . . . ?
C12 C7 C8 C9 4.0(6) . . . . ?
C12 C7 C8 C13 -176.5(4) . . . . ?
C13 C8 C9 C10 179.6(4) . . . . ?
C16 C10 C11 C12 -180.0(4) . . . . ?
C22 C23 C24 C25 -1.6(6) . . . . ?
C22 C23 C28 C29 157.7(4) . . . . ?
C22 C23 C28 C30 -74.5(5) . . . . ?
C22 C27 C34 C35 -92.2(4) . . . . ?
C22 C27 C34 C36 145.0(4) . . . . ?
C23 C22 C27 La1 -67.8(3) . . . . ?
C23 C22 C27 C26 -1.3(6) . . . . ?
C23 C22 C27 C34 169.6(3) . . . . ?
C23 C24 C25 La1 67.2(4) . . . . ?
C23 C24 C25 C26 0.9(6) . . . . ?
C23 C24 C25 C31 -175.5(4) . . . . ?
C24 C23 C28 C29 -17.0(6) . . . . ?
C24 C23 C28 C30 110.8(4) . . . . ?
C24 C25 C26 La1 67.6(3) . . . . ?
C24 C25 C26 C27 -0.3(6) . . . . ?
C24 C25 C31 C32 112.5(5) . . . . ?
C24 C25 C31 C33 -11.1(6) . . . . ?
C25 C26 C27 La1 68.2(3) . . . . ?
C25 C26 C27 C22 0.5(6) . . . . ?
C25 C26 C27 C34 -170.4(4) . . . . ?
C26 C25 C31 C32 -63.8(5) . . . . ?
C26 C25 C31 C33 172.5(4) . . . . ?
C26 C27 C34 C35 78.7(4) . . . . ?
C26 C27 C34 C36 -44.1(5) . . . . ?
C27 C22 C23 C24 1.8(6) . . . . ?
C27 C22 C23 C28 -172.9(4) . . . . ?
C28 C23 C24 C25 173.2(4) . . . . ?
C31 C25 C26 La1 -115.9(3) . . . . ?
C31 C25 C26 C27 176.2(4) . . . . ?
C37 C38 C39 C40 0.3(6) . . . . ?
C37 C38 C43 C44 97.4(9) . . . . ?
C37 C38 C43 C44A 98.5(10) . . . . ?
C37 C38 C43 C48 -85.1(7) . . . . ?
C37 C38 C43 C48A -79.2(13) . . . . ?
C37 C42 C58 La1 6.1(5) . . . . ?
C37 C42 C58 C59 100.5(4) . . . . ?
C37 C42 C58 C63 -83.6(5) . . . . ?
C38 C37 C42 C41 1.4(6) . . . . ?
C38 C37 C42 C58 179.5(3) . . . . ?
C38 C39 C40 C41 1.1(6) . . . . ?
C38 C43 C44 C45 -176.8(7) . . . . ?
C38 C43 C44 C49 -1.0(15) . . . . ?
C38 C43 C44A C45A -178.0(11) . . . . ?
C38 C43 C44A C49A -1.4(19) . . . . ?
C38 C43 C48 C47 176.2(7) . . . . ?
C38 C43 C48 C55 -3.4(12) . . . . ?
C38 C43 C48A C47A 178.9(10) . . . . ?
C38 C43 C48A C55A -4(2) . . . . ?
C39 C38 C43 C44 -84.0(9) . . . . ?
C39 C38 C43 C44A -82.9(10) . . . . ?
C39 C38 C43 C48 93.4(7) . . . . ?
C39 C38 C43 C48A 99.3(13) . . . . ?
C39 C40 C41 C42 -1.2(6) . . . . ?
C40 C41 C42 C37 0.0(6) . . . . ?
C40 C41 C42 C58 -178.1(4) . . . . ?
C41 C42 C58 La1 -175.8(3) . . . . ?
C41 C42 C58 C59 -81.4(5) . . . . ?
C41 C42 C58 C63 94.6(5) . . . . ?
C42 C37 C38 C39 -1.5(6) . . . . ?
C42 C37 C38 C43 177.1(4) . . . . ?
C42 C58 C59 C60 177.8(4) . . . . ?
C42 C58 C59 C64 2.7(6) . . . . ?
C42 C58 C63 La1 115.5(3) . . . . ?
C42 C58 C63 C62 -177.8(3) . . . . ?
C42 C58 C63 C70 -3.7(5) . . . . ?
C43 C38 C39 C40 -178.3(4) . . . . ?
C43 C44 C45 C46 -3.1(16) . . . . ?
C43 C44 C49 C50A 132.7(16) . . . . ?
C43 C44 C49 C51 -91.4(16) . . . . ?
C43 C44A C45A C46A 1(2) . . . . ?
C43 C44A C49A C50 144(2) . . . . ?
C43 C44A C49A C51A -106(2) . . . . ?
C43 C48 C55 C56 -96.2(12) . . . . ?
C43 C48 C55 C57 132.6(10) . . . . ?
C43 C48A C55A C56A -91.8(17) . . . . ?
C43 C48A C55A C57A 153.6(14) . . . . ?
C44 C43 C48 C47 -6.3(15) . . . . ?
C44 C43 C48 C55 174.1(10) . . . . ?
C44 C45 C46 C47 0.5(13) . . . . ?
C44 C45 C46 C52 179.9(9) . . . . ?
C44A C43 C48A C47A 1(2) . . . . ?
C44A C43 C48A C55A 178.0(13) . . . . ?
C44A C45A C46A C47A -2.8(19) . . . . ?
C44A C45A C46A C52A 178.7(13) . . . . ?
C45 C44 C49 C50A -51.6(18) . . . . ?
C45 C44 C49 C51 84.3(15) . . . . ?
C45 C46 C47 C48 -0.9(12) . . . . ?
C45 C46 C52 C53 71.5(10) . . . . ?
C45 C46 C52 C54 -79.4(12) . . . . ?
C45A C44A C49A C50 -40(2) . . . . ?
C45A C44A C49A C51A 71(2) . . . . ?
C45A C46A C47A C48A 4.1(19) . . . . ?
C45A C46A C52A C53 108.6(12) . . . . ?
C45A C46A C52A C54A -104.0(16) . . . . ?
C46 C47 C48 C43 3.6(14) . . . . ?
C46 C47 C48 C55 -176.8(9) . . . . ?
C46A C47A C48A C43 -3(2) . . . . ?
C46A C47A C48A C55A -180.0(14) . . . . ?
C47 C46 C52 C53 -109.1(8) . . . . ?
C47 C46 C52 C54 100.1(10) . . . . ?
C47 C48 C55 C56 84.2(13) . . . . ?
C47 C48 C55 C57 -47.1(13) . . . . ?
C47A C46A C52A C53 -69.9(13) . . . . ?
C47A C46A C52A C54A 77.5(16) . . . . ?
C47A C48A C55A C56A 85.0(18) . . . . ?
C47A C48A C55A C57A -30(2) . . . . ?
C48 C43 C44 C45 5.9(16) . . . . ?
C48 C43 C44 C49 -178.2(10) . . . . ?
C48A C43 C44A C45A 0(2) . . . . ?
C48A C43 C44A C49A 176.7(16) . . . . ?
C49 C44 C45 C46 -179.0(10) . . . . ?
C49A C44A C45A C46A -175.9(15) . . . . ?
C52 C46 C47 C48 179.6(9) . . . . ?
C52A C46A C47A C48A -177.4(13) . . . . ?
C58 C59 C60 C61 -1.7(6) . . . . ?
C58 C59 C64 C65 162.4(4) . . . . ?
C58 C59 C64 C66 -69.6(5) . . . . ?
C58 C63 C70 C71 -86.6(4) . . . . ?
C58 C63 C70 C72 151.2(4) . . . . ?
C59 C58 C63 La1 -68.6(3) . . . . ?
C59 C58 C63 C62 -1.8(5) . . . . ?
C59 C58 C63 C70 172.3(4) . . . . ?
C59 C60 C61 C62 1.2(6) . . . . ?
C59 C60 C61 C67 -174.3(4) . . . . ?
C60 C59 C64 C65 -12.6(5) . . . . ?
C60 C59 C64 C66 115.4(4) . . . . ?
C60 C61 C62 La1 66.7(3) . . . . ?
C60 C61 C62 C63 -1.1(6) . . . . ?
C60 C61 C67 C68 104.0(5) . . . . ?
C60 C61 C67 C69 -19.5(6) . . . . ?
C61 C62 C63 La1 68.7(4) . . . . ?
C61 C62 C63 C58 1.4(6) . . . . ?
C61 C62 C63 C70 -172.7(4) . . . . ?
C62 C61 C67 C68 -71.6(5) . . . . ?
C62 C61 C67 C69 164.9(4) . . . . ?
C62 C63 C70 C71 87.3(4) . . . . ?
C62 C63 C70 C72 -34.9(5) . . . . ?
C63 C58 C59 C60 2.0(5) . . . . ?
C63 C58 C59 C64 -173.1(3) . . . . ?
C64 C59 C60 C61 173.4(4) . . . . ?
C67 C61 C62 La1 -117.6(3) . . . . ?
C67 C61 C62 C63 174.7(4) . . . . ?
